data_7238781
loop_
_publ_author_name
'Ren, Yanwei'
'Shi, Yanchao'
'Chen, Junxian'
'Yang, Shaorong'
'Qi, Chaorong'
'Jiang, Huanfeng'

_publ_section_title
;
 Ni(salphen)-based metal--organic framework for the synthesis of cyclic
 carbonates by cycloaddition of CO2 to epoxides
;
_journal_issue 7
_journal_name_full 'RSC Advances'
_journal_page_first 2167
_journal_paper_doi 10.1039/c2ra22550f
_journal_volume 3
_journal_year 2013
_chemical_formula_sum 'C77 H93 Cd2 N7 Ni2 O19'
_chemical_formula_weight 1762.81
_space_group_IT_number 2
_space_group_name_Hall '-P 1'
_space_group_name_H-M_alt 'P -1'
_symmetry_cell_setting triclinic
_symmetry_space_group_name_H-M 'P -1'
_atom_sites_solution_hydrogens geom
_atom_sites_solution_primary direct
_atom_sites_solution_secondary difmap
_audit_creation_method SHELXL-97
_cell_angle_alpha 89.29(3)
_cell_angle_beta 87.12(3)
_cell_angle_gamma 68.48(3)
_cell_formula_units_Z 2
_cell_length_a 16.348(3)
_cell_length_b 16.635(3)
_cell_length_c 20.293(4)
_cell_measurement_temperature 293(2)
_cell_volume 5127(2)
_computing_structure_refinement 'SHELXL-97 (Sheldrick, 1997)'
_computing_structure_solution 'SHELXS-97 (Sheldrick, 1990)'
_diffrn_ambient_temperature 293(2)
_diffrn_measured_fraction_theta_full 0.970
_diffrn_measured_fraction_theta_max 0.970
_diffrn_radiation_monochromator graphite
_diffrn_radiation_source 'fine-focus sealed tube'
_diffrn_radiation_type MoK\a
_diffrn_radiation_wavelength 0.71073
_diffrn_reflns_av_R_equivalents 0.0534
_diffrn_reflns_av_sigmaI/netI 0.0831
_diffrn_reflns_limit_h_max 19
_diffrn_reflns_limit_h_min -18
_diffrn_reflns_limit_k_max 19
_diffrn_reflns_limit_k_min -19
_diffrn_reflns_limit_l_max 24
_diffrn_reflns_limit_l_min -24
_diffrn_reflns_number 38898
_diffrn_reflns_theta_full 25.00
_diffrn_reflns_theta_max 25.00
_diffrn_reflns_theta_min 3.02
_exptl_absorpt_coefficient_mu 0.816
_exptl_absorpt_correction_T_max 0.8538
_exptl_absorpt_correction_T_min 0.8538
_exptl_absorpt_correction_type multi-scan
_exptl_crystal_colour brown
_exptl_crystal_density_diffrn 1.142
_exptl_crystal_density_method 'not measured'
_exptl_crystal_description block
_exptl_crystal_F_000 1816
_exptl_crystal_size_max 0.20
_exptl_crystal_size_mid 0.20
_exptl_crystal_size_min 0.20
_platon_squeeze_details
;
Based on 236 electrons removed from the unit-cell
contents, this then corresponds with the removal of
236/2= 118 electrons from the asymmetric unit. as a DMF
molecule has 40 electrons, this might correspond
with the reomval of118/40 = 3 DMF molecules per asymmetric
unit so that the overall formula should then appear with
3 DMF of solvation as [Cd~2~(Ni-L)~2~(H~2~O)~4~].3DMF.
The contribution of disordered DMF solvent removed by
the SQUEEZE process has been included in the overall
formula, formula weight, density, F(000),etc..
Calculations were reported in ESI table S1
and in the CIF.
;
_refine_diff_density_max 1.001
_refine_diff_density_min -0.715
_refine_diff_density_rms 0.079
_refine_ls_extinction_coef 0.0029(5)
_refine_ls_extinction_expression Fc^*^=kFc[1+0.001xFc^2^\l^3^/sin(2\q)]^-1/4^
_refine_ls_extinction_method SHELXL
_refine_ls_goodness_of_fit_ref 0.947
_refine_ls_hydrogen_treatment constr
_refine_ls_matrix_type full
_refine_ls_number_parameters 830
_refine_ls_number_reflns 17511
_refine_ls_number_restraints 115
_refine_ls_restrained_S_all 0.975
_refine_ls_R_factor_all 0.1333
_refine_ls_R_factor_gt 0.0810
_refine_ls_shift/su_max 0.002
_refine_ls_shift/su_mean 0.000
_refine_ls_structure_factor_coef Fsqd
_refine_ls_weighting_details 'calc w=1/[\s^2^(Fo^2^)+(0.1408P)^2^+0.0000P] where P=(Fo^2^+2Fc^2^)/3'
_refine_ls_weighting_scheme calc
_refine_ls_wR_factor_gt 0.2369
_refine_ls_wR_factor_ref 0.2650
_reflns_number_gt 7378
_reflns_number_total 17511
_reflns_threshold_expression >2sigma(I)
_cod_data_source_file c2ra22550f.txt
_cod_data_source_block shelxl
_cod_depositor_comments
;
The following automatic conversions were performed:

data item '_symmetry_cell_setting' value 'Triclinic' was changed to
'triclinic' in accordance with the
/home/saulius/struct/COD-crude-data/automatic-downloads/DataCite-retrospective/RSC/depositions/lib/dictionaries/cif_core.dic
dictionary named 'cif_core.dic' version 2.4.2 last updated on
2011-04-26.

Automatic conversion script
Id: cif_fix_values 6909 2019-04-08 15:41:33Z antanas 
;
_cod_original_cell_volume 5127.4(17)
_cod_original_sg_symbol_H-M P-1
_cod_database_code 7238781

loop_
_symmetry_equiv_pos_as_xyz
'x, y, z'
'-x, -y, -z'

loop_
_atom_site_label
_atom_site_type_symbol
_atom_site_fract_x
_atom_site_fract_y
_atom_site_fract_z
_atom_site_U_iso_or_equiv
_atom_site_adp_type
_atom_site_occupancy
_atom_site_symmetry_multiplicity
_atom_site_calc_flag
_atom_site_refinement_flags
Cd1 Cd 0.56863(8) 0.92611(6) 0.06188(4) 0.1961(6) Uani 1 1 d .
Cd2 Cd 1.40574(7) 0.44905(6) 1.00272(3) 0.1692(4) Uani 1 1 d D
Ni1 Ni 1.06601(5) 0.60940(5) 0.48394(4) 0.0791(3) Uani 1 1 d .
Ni2 Ni 0.60357(5) 0.57109(6) -0.46062(4) 0.0892(3) Uani 1 1 d .
O1 O 1.0799(3) 0.6655(3) 0.5584(2) 0.0884(12) Uani 1 1 d .
O1W O 0.6868(15) 0.9647(12) 0.0145(6) 0.431(12) Uani 1 1 d .
O2 O 0.9924(3) 0.7161(3) 0.4570(2) 0.0914(12) Uani 1 1 d .
O2W O 0.4583(9) 0.8841(9) 0.0978(5) 0.300(6) Uani 1 1 d .
O3 O 0.6669(5) 0.8331(4) 0.1304(3) 0.162(3) Uani 1 1 d .
O3W O 1.2918(8) 0.4046(13) 1.0445(6) 0.411(11) Uani 1 1 d .
O4 O 0.5969(6) 0.9653(5) 0.1667(3) 0.185(3) Uani 1 1 d .
O5 O 1.3407(5) 0.4485(6) 0.9013(4) 0.163(3) Uani 1 1 d .
O6 O 1.3176(6) 0.5667(6) 0.9441(4) 0.203(4) Uani 1 1 d .
O7 O 0.5643(3) 0.6784(3) -0.4222(2) 0.0994(13) Uani 1 1 d .
O8 O 0.5735(3) 0.6297(3) -0.5386(2) 0.1024(14) Uani 1 1 d .
O9 O 0.6006(6) 0.8082(5) -0.0252(3) 0.188(3) Uani 1 1 d .
O10 O 0.5258(7) 0.9399(7) -0.0442(4) 0.225(4) Uani 1 1 d U
O11 O 0.4566(7) 0.5389(7) -0.9421(5) 0.234(5) Uani 1 1 d .
O12 O 0.4458(8) 0.4408(7) -0.8868(3) 0.220(5) Uani 1 1 d .
N1 N 1.1395(3) 0.5018(3) 0.5102(3) 0.0877(14) Uani 1 1 d .
N2 N 1.0514(3) 0.5519(3) 0.4111(3) 0.0834(14) Uani 1 1 d .
N3 N 0.6480(4) 0.5134(4) -0.3831(3) 0.1055(17) Uani 1 1 d .
N4 N 0.6357(3) 0.4621(3) -0.4975(3) 0.0936(15) Uani 1 1 d .
C1 C 1.1231(4) 0.6329(4) 0.6116(3) 0.0808(16) Uani 1 1 d .
C2 C 1.1697(4) 0.5444(4) 0.6162(3) 0.0847(17) Uani 1 1 d .
C3 C 1.2144(4) 0.5118(5) 0.6753(4) 0.100(2) Uani 1 1 d .
H3A H 1.2453 0.4527 0.6790 0.120 Uiso 1 1 calc R
C4 C 1.2129(5) 0.5661(6) 0.7276(4) 0.104(2) Uani 1 1 d .
C5 C 1.1680(5) 0.6530(6) 0.7178(4) 0.111(2) Uani 1 1 d .
H5A H 1.1671 0.6899 0.7521 0.133 Uiso 1 1 calc R
C6 C 1.1251(4) 0.6904(4) 0.6637(3) 0.0942(19) Uani 1 1 d .
C7 C 1.1760(4) 0.4834(4) 0.5656(4) 0.0934(19) Uani 1 1 d .
H7A H 1.2092 0.4256 0.5736 0.112 Uiso 1 1 calc R
C8 C 1.1571(6) 0.4321(5) 0.4615(4) 0.145(3) Uani 1 1 d DU
C9 C 1.2125(5) 0.3442(4) 0.4696(4) 0.124(2) Uani 1 1 d DU
H9A H 1.2450 0.3252 0.5069 0.148 Uiso 1 1 calc R
C10 C 1.2152(7) 0.2876(5) 0.4174(4) 0.165(3) Uani 1 1 d DU
H10A H 1.2514 0.2297 0.4201 0.198 Uiso 1 1 calc R
C11 C 1.1653(7) 0.3159(5) 0.3621(5) 0.167(3) Uani 1 1 d DU
H11A H 1.1697 0.2760 0.3291 0.200 Uiso 1 1 calc R
C12 C 1.1077(5) 0.4034(4) 0.3539(4) 0.121(2) Uani 1 1 d DU
H12A H 1.0751 0.4227 0.3167 0.146 Uiso 1 1 calc R
C13 C 1.1048(6) 0.4598(5) 0.4093(4) 0.137(3) Uani 1 1 d DU
C14 C 0.9405(4) 0.6754(4) 0.3614(3) 0.0855(17) Uani 1 1 d .
C15 C 0.8848(5) 0.6949(5) 0.3081(4) 0.106(2) Uani 1 1 d .
H15A H 0.8854 0.6515 0.2794 0.127 Uiso 1 1 calc R
C16 C 0.8292(5) 0.7793(5) 0.2990(3) 0.100(2) Uani 1 1 d .
C17 C 0.8305(5) 0.8433(5) 0.3437(3) 0.103(2) Uani 1 1 d .
H17A H 0.7919 0.9000 0.3388 0.123 Uiso 1 1 calc R
C18 C 0.8876(4) 0.8237(4) 0.3942(4) 0.0924(19) Uani 1 1 d .
C19 C 0.9408(4) 0.7378(4) 0.4058(3) 0.0877(18) Uani 1 1 d .
C20 C 0.8850(6) 0.8986(4) 0.4411(4) 0.115(3) Uani 1 1 d .
C21 C 0.8529(8) 0.8854(6) 0.5105(5) 0.177(5) Uani 1 1 d .
H21A H 0.7943 0.8852 0.5095 0.266 Uiso 1 1 calc R
H21B H 0.8527 0.9315 0.5386 0.266 Uiso 1 1 calc R
H21C H 0.8914 0.8312 0.5272 0.266 Uiso 1 1 calc R
C22 C 0.8231(6) 0.9855(5) 0.4162(5) 0.156(4) Uani 1 1 d .
H22A H 0.7636 0.9876 0.4200 0.234 Uiso 1 1 calc R
H22B H 0.8387 0.9924 0.3708 0.234 Uiso 1 1 calc R
H22C H 0.8281 1.0313 0.4421 0.234 Uiso 1 1 calc R
C23 C 0.9811(6) 0.9013(5) 0.4355(5) 0.152(4) Uani 1 1 d .
H23A H 0.9834 0.9467 0.4632 0.227 Uiso 1 1 calc R
H23B H 0.9953 0.9120 0.3905 0.227 Uiso 1 1 calc R
H23C H 1.0229 0.8470 0.4493 0.227 Uiso 1 1 calc R
C24 C 0.7701(6) 0.8015(5) 0.2426(4) 0.115(2) Uani 1 1 d .
H24A H 0.7781 0.7573 0.2124 0.138 Uiso 1 1 calc R
C25 C 0.7101(6) 0.8736(6) 0.2311(4) 0.125(3) Uani 1 1 d .
H25A H 0.7002 0.9180 0.2615 0.150 Uiso 1 1 calc R
C26 C 0.6537(7) 0.8931(7) 0.1722(4) 0.127(3) Uani 1 1 d .
C27 C 1.0799(6) 0.7872(5) 0.6598(4) 0.125(3) Uani 1 1 d .
C28 C 0.9749(6) 0.8085(6) 0.6613(5) 0.156(4) Uani 1 1 d .
H28A H 0.9570 0.7872 0.7015 0.234 Uiso 1 1 calc R
H28B H 0.9612 0.7811 0.6242 0.234 Uiso 1 1 calc R
H28C H 0.9441 0.8699 0.6589 0.234 Uiso 1 1 calc R
C29 C 1.0910(8) 0.8363(6) 0.7199(5) 0.180(5) Uani 1 1 d .
H29A H 1.1519 0.8284 0.7226 0.270 Uiso 1 1 calc R
H29B H 1.0714 0.8146 0.7592 0.270 Uiso 1 1 calc R
H29C H 1.0566 0.8967 0.7156 0.270 Uiso 1 1 calc R
C30 C 1.1081(7) 0.8215(5) 0.5964(4) 0.137(3) Uani 1 1 d .
H30A H 1.1703 0.8092 0.5956 0.206 Uiso 1 1 calc R
H30B H 1.0771 0.8829 0.5942 0.206 Uiso 1 1 calc R
H30C H 1.0946 0.7942 0.5592 0.206 Uiso 1 1 calc R
C31 C 1.2563(5) 0.5277(6) 0.7891(4) 0.115(2) Uani 1 1 d .
H31A H 1.2832 0.4678 0.7901 0.138 Uiso 1 1 calc R
C32 C 1.2603(6) 0.5692(7) 0.8407(4) 0.143(3) Uani 1 1 d .
H32A H 1.2322 0.6290 0.8410 0.171 Uiso 1 1 calc R
C33 C 1.3067(8) 0.5278(9) 0.8994(6) 0.149(4) Uani 1 1 d .
C34 C 0.5593(9) 0.8654(9) -0.0643(5) 0.175(5) Uani 1 1 d .
C35 C 0.5475(7) 0.8453(8) -0.1308(5) 0.160(4) Uani 1 1 d .
H35A H 0.5141 0.8911 -0.1566 0.192 Uiso 1 1 calc R
C36 C 0.5790(7) 0.7690(7) -0.1588(5) 0.146(3) Uani 1 1 d .
H36A H 0.6076 0.7231 -0.1314 0.175 Uiso 1 1 calc R
C37 C 0.5750(6) 0.7462(7) -0.2288(4) 0.129(3) Uani 1 1 d .
C38 C 0.6111(5) 0.6606(6) -0.2487(4) 0.113(2) Uani 1 1 d .
H38A H 0.6389 0.6186 -0.2181 0.136 Uiso 1 1 calc R
C39 C 0.6068(5) 0.6358(6) -0.3130(4) 0.103(2) Uani 1 1 d .
C40 C 0.6450(5) 0.5461(6) -0.3264(4) 0.108(2) Uani 1 1 d .
H40A H 0.6692 0.5091 -0.2918 0.130 Uiso 1 1 calc R
C41 C 0.5665(4) 0.6976(5) -0.3601(4) 0.100(2) Uani 1 1 d .
C42 C 0.5269(5) 0.7896(5) -0.3410(4) 0.109(2) Uani 1 1 d .
C43 C 0.5331(5) 0.8082(6) -0.2752(4) 0.115(2) Uani 1 1 d .
H43A H 0.5077 0.8655 -0.2613 0.138 Uiso 1 1 calc R
C44 C 0.4780(6) 0.8591(5) -0.3893(4) 0.115(3) Uani 1 1 d .
C45 C 0.4358(7) 0.9495(6) -0.3576(5) 0.159(4) Uani 1 1 d .
H45A H 0.4808 0.9663 -0.3404 0.238 Uiso 1 1 calc R
H45B H 0.3948 0.9483 -0.3224 0.238 Uiso 1 1 calc R
H45C H 0.4054 0.9904 -0.3903 0.238 Uiso 1 1 calc R
C46 C 0.4016(6) 0.8382(6) -0.4178(5) 0.148(3) Uani 1 1 d .
H46A H 0.4247 0.7824 -0.4388 0.222 Uiso 1 1 calc R
H46B H 0.3727 0.8812 -0.4496 0.222 Uiso 1 1 calc R
H46C H 0.3600 0.8380 -0.3827 0.222 Uiso 1 1 calc R
C47 C 0.5417(6) 0.8659(5) -0.4462(4) 0.134(3) Uani 1 1 d .
H47A H 0.5887 0.8791 -0.4284 0.201 Uiso 1 1 calc R
H47B H 0.5103 0.9109 -0.4757 0.201 Uiso 1 1 calc R
H47C H 0.5657 0.8120 -0.4697 0.201 Uiso 1 1 calc R
C48 C 0.6884(7) 0.4175(6) -0.3928(4) 0.158(3) Uani 1 1 d DU
C49 C 0.7323(6) 0.3621(5) -0.3421(4) 0.138(3) Uani 1 1 d DU
H49A H 0.7381 0.3809 -0.3002 0.166 Uiso 1 1 calc R
C50 C 0.7666(8) 0.2747(6) -0.3626(5) 0.184(3) Uani 1 1 d DU
H50A H 0.7964 0.2345 -0.3314 0.221 Uiso 1 1 calc R
C51 C 0.7607(7) 0.2425(6) -0.4238(5) 0.155(3) Uani 1 1 d DU
H51A H 0.7849 0.1837 -0.4335 0.186 Uiso 1 1 calc R
C52 C 0.7162(6) 0.3036(5) -0.4701(4) 0.138(3) Uani 1 1 d DU
H52A H 0.7099 0.2851 -0.5120 0.165 Uiso 1 1 calc R
C53 C 0.6810(7) 0.3912(5) -0.4551(4) 0.144(3) Uani 1 1 d DU
C54 C 0.6126(4) 0.4485(5) -0.5562(4) 0.098(2) Uani 1 1 d .
H54A H 0.6201 0.3917 -0.5660 0.118 Uiso 1 1 calc R
C55 C 0.5777(4) 0.5097(5) -0.6060(4) 0.0920(19) Uani 1 1 d .
C56 C 0.5650(4) 0.5971(5) -0.5965(4) 0.0930(19) Uani 1 1 d .
C57 C 0.5416(5) 0.6552(5) -0.6516(4) 0.107(2) Uani 1 1 d .
C58 C 0.5245(5) 0.6215(6) -0.7083(4) 0.118(2) Uani 1 1 d .
H58A H 0.5084 0.6583 -0.7442 0.142 Uiso 1 1 calc R
C59 C 0.5292(5) 0.5358(6) -0.7170(4) 0.105(2) Uani 1 1 d .
C60 C 0.5390(5) 0.7477(5) -0.6480(4) 0.106(2) Uani 1 1 d .
C61 C 0.4654(6) 0.8010(5) -0.5974(5) 0.140(3) Uani 1 1 d .
H61A H 0.4095 0.8022 -0.6109 0.210 Uiso 1 1 calc R
H61B H 0.4644 0.8590 -0.5952 0.210 Uiso 1 1 calc R
H61C H 0.4766 0.7749 -0.5547 0.210 Uiso 1 1 calc R
C62 C 0.6283(5) 0.7464(5) -0.6264(4) 0.116(2) Uani 1 1 d .
H62A H 0.6738 0.7143 -0.6581 0.175 Uiso 1 1 calc R
H62B H 0.6400 0.7195 -0.5840 0.175 Uiso 1 1 calc R
H62C H 0.6267 0.8046 -0.6237 0.175 Uiso 1 1 calc R
C63 C 0.5239(7) 0.7932(6) -0.7151(4) 0.151(3) Uani 1 1 d .
H63A H 0.5694 0.7607 -0.7466 0.227 Uiso 1 1 calc R
H63B H 0.5250 0.8502 -0.7106 0.227 Uiso 1 1 calc R
H63C H 0.4677 0.7973 -0.7300 0.227 Uiso 1 1 calc R
C64 C 0.5032(6) 0.5053(6) -0.7750(4) 0.122(3) Uani 1 1 d .
H64A H 0.5026 0.4496 -0.7724 0.146 Uiso 1 1 calc R
C65 C 0.4820(7) 0.5415(8) -0.8267(5) 0.161(4) Uani 1 1 d .
H65A H 0.4783 0.5986 -0.8283 0.193 Uiso 1 1 calc R
C66 C 0.4605(8) 0.5069(9) -0.8893(6) 0.150(4) Uani 1 1 d .
C67 C 0.5581(5) 0.4807(6) -0.6638(4) 0.112(2) Uani 1 1 d .
H67A H 0.5640 0.4231 -0.6675 0.134 Uiso 1 1 calc R
C68 C 0.9979(5) 0.5850(4) 0.3657(3) 0.0903(18) Uani 1 1 d .
H68A H 0.9954 0.5480 0.3325 0.108 Uiso 1 1 calc R
O4W O 1.4817(7) 0.3113(5) 0.9893(4) 0.258(5) Uani 1 1 d D

loop_
_atom_site_aniso_label
_atom_site_aniso_U_11
_atom_site_aniso_U_22
_atom_site_aniso_U_33
_atom_site_aniso_U_23
_atom_site_aniso_U_13
_atom_site_aniso_U_12
Cd1 0.2872(12) 0.1532(7) 0.1183(6) 0.0059(5) -0.1271(7) -0.0313(8)
Cd2 0.2364(10) 0.1930(9) 0.0956(5) 0.0305(5) -0.0760(5) -0.0917(8)
Ni1 0.0780(5) 0.0667(5) 0.0890(6) 0.0059(4) -0.0240(4) -0.0199(4)
Ni2 0.0854(6) 0.0889(6) 0.0874(6) 0.0034(5) -0.0073(4) -0.0247(5)
O1 0.090(3) 0.072(3) 0.099(3) 0.008(2) -0.034(2) -0.021(2)
O1W 0.77(4) 0.48(2) 0.242(12) 0.189(14) -0.170(17) -0.46(3)
O2 0.103(3) 0.073(3) 0.092(3) 0.009(2) -0.042(2) -0.021(2)
O2W 0.333(14) 0.404(17) 0.204(9) -0.053(10) -0.082(9) -0.171(13)
O3 0.222(7) 0.148(5) 0.103(4) 0.014(4) -0.084(4) -0.045(5)
O3W 0.232(11) 0.70(3) 0.256(12) 0.309(16) -0.075(9) -0.122(15)
O4 0.239(8) 0.137(6) 0.128(5) -0.004(4) -0.108(5) 0.006(6)
O5 0.173(7) 0.188(7) 0.129(5) 0.047(6) -0.062(4) -0.062(6)
O6 0.267(10) 0.221(9) 0.118(5) 0.001(5) -0.076(6) -0.078(7)
O7 0.116(3) 0.085(3) 0.081(3) -0.017(2) -0.014(2) -0.017(3)
O8 0.119(4) 0.092(3) 0.087(3) -0.003(2) -0.019(3) -0.026(3)
O9 0.273(9) 0.173(7) 0.109(5) 0.010(5) -0.081(5) -0.064(6)
O10 0.288(8) 0.211(7) 0.123(5) -0.016(5) -0.106(5) -0.018(6)
O11 0.322(12) 0.278(11) 0.179(8) 0.107(8) -0.148(8) -0.188(10)
O12 0.396(14) 0.245(10) 0.087(4) 0.039(5) -0.067(6) -0.193(10)
N1 0.093(4) 0.067(3) 0.095(4) 0.007(3) -0.022(3) -0.019(3)
N2 0.086(3) 0.067(3) 0.086(3) 0.002(3) -0.027(3) -0.012(3)
N3 0.109(4) 0.098(5) 0.100(4) 0.014(4) -0.004(3) -0.028(4)
N4 0.088(4) 0.076(4) 0.104(4) -0.004(3) -0.017(3) -0.013(3)
C1 0.076(4) 0.084(5) 0.081(4) 0.007(3) -0.021(3) -0.026(4)
C2 0.075(4) 0.078(5) 0.091(4) 0.011(4) -0.019(3) -0.015(3)
C3 0.092(5) 0.094(5) 0.100(5) 0.024(4) -0.015(4) -0.016(4)
C4 0.086(5) 0.130(7) 0.086(5) 0.008(5) -0.019(4) -0.027(5)
C5 0.124(6) 0.104(6) 0.100(5) 0.005(4) -0.037(5) -0.034(5)
C6 0.088(4) 0.083(5) 0.104(5) 0.014(4) -0.034(4) -0.019(4)
C7 0.095(5) 0.069(4) 0.107(5) 0.008(4) -0.020(4) -0.017(4)
C8 0.181(6) 0.079(4) 0.141(5) -0.017(4) -0.056(4) -0.003(4)
C9 0.140(5) 0.067(4) 0.147(5) 0.000(4) -0.046(5) -0.014(4)
C10 0.199(7) 0.072(4) 0.174(6) -0.017(5) -0.051(6) 0.014(5)
C11 0.201(7) 0.078(5) 0.182(6) -0.040(5) -0.048(6) 0.001(5)
C12 0.137(5) 0.065(4) 0.140(5) -0.022(4) -0.043(4) -0.006(4)
C13 0.165(6) 0.067(4) 0.143(5) -0.015(4) -0.069(5) 0.009(4)
C14 0.091(4) 0.083(5) 0.080(4) 0.021(3) -0.025(3) -0.026(4)
C15 0.109(5) 0.104(6) 0.099(5) 0.004(4) -0.030(4) -0.028(5)
C16 0.116(5) 0.094(5) 0.091(5) 0.017(4) -0.042(4) -0.034(5)
C17 0.123(6) 0.083(5) 0.104(5) 0.017(4) -0.041(4) -0.035(4)
C18 0.100(5) 0.059(4) 0.117(5) 0.024(3) -0.049(4) -0.022(4)
C19 0.095(4) 0.078(5) 0.089(4) -0.010(4) -0.012(4) -0.030(4)
C20 0.149(7) 0.059(4) 0.132(7) 0.005(4) -0.066(5) -0.023(4)
C21 0.276(14) 0.097(7) 0.135(8) -0.014(6) -0.050(9) -0.035(8)
C22 0.172(8) 0.061(5) 0.219(10) 0.010(5) -0.094(8) -0.012(5)
C23 0.138(7) 0.107(6) 0.228(10) 0.004(6) -0.095(7) -0.055(6)
C24 0.138(7) 0.090(5) 0.113(6) 0.012(4) -0.057(5) -0.030(5)
C25 0.158(8) 0.111(6) 0.092(5) 0.008(5) -0.055(5) -0.026(6)
C26 0.157(8) 0.113(7) 0.105(6) 0.005(5) -0.066(6) -0.035(6)
C27 0.163(8) 0.088(6) 0.130(7) -0.007(5) -0.062(6) -0.048(6)
C28 0.119(7) 0.116(7) 0.209(11) -0.041(7) -0.024(7) -0.011(6)
C29 0.246(12) 0.143(8) 0.156(8) -0.028(7) -0.096(8) -0.066(8)
C30 0.200(9) 0.108(6) 0.133(7) 0.004(5) -0.044(6) -0.087(7)
C31 0.115(6) 0.127(7) 0.094(5) 0.019(5) -0.027(4) -0.031(5)
C32 0.173(9) 0.173(9) 0.089(5) 0.024(6) -0.060(5) -0.065(7)
C33 0.175(10) 0.161(10) 0.123(8) 0.030(8) -0.048(7) -0.073(9)
C34 0.237(12) 0.157(10) 0.095(6) 0.002(7) -0.094(7) -0.019(9)
C35 0.183(10) 0.156(9) 0.122(7) -0.005(7) -0.066(7) -0.032(8)
C36 0.170(9) 0.153(9) 0.124(7) 0.017(7) -0.055(6) -0.067(8)
C37 0.129(7) 0.168(9) 0.084(5) 0.011(6) -0.032(5) -0.042(7)
C38 0.117(6) 0.114(7) 0.096(5) 0.009(5) -0.028(4) -0.025(5)
C39 0.103(5) 0.107(6) 0.095(5) 0.013(5) -0.020(4) -0.030(5)
C40 0.111(6) 0.119(7) 0.092(5) 0.005(5) 0.001(4) -0.041(5)
C41 0.083(4) 0.098(6) 0.117(6) -0.006(5) -0.015(4) -0.028(4)
C42 0.111(5) 0.108(6) 0.090(5) 0.002(4) -0.028(4) -0.018(5)
C43 0.115(6) 0.128(7) 0.087(5) -0.018(5) -0.017(4) -0.025(5)
C44 0.119(6) 0.098(6) 0.117(6) -0.027(5) -0.016(5) -0.024(5)
C45 0.180(9) 0.110(7) 0.147(8) -0.025(6) -0.053(7) -0.001(6)
C46 0.136(7) 0.140(8) 0.142(7) -0.027(6) -0.045(6) -0.014(6)
C47 0.165(8) 0.084(5) 0.134(7) 0.008(5) -0.037(6) -0.021(6)
C48 0.196(6) 0.101(5) 0.138(5) 0.014(4) -0.037(5) -0.004(5)
C49 0.180(6) 0.095(5) 0.118(5) 0.024(4) -0.031(5) -0.022(5)
C50 0.228(6) 0.125(5) 0.158(6) 0.034(5) -0.039(5) -0.013(5)
C51 0.191(7) 0.101(5) 0.151(6) 0.024(5) -0.044(6) -0.022(5)
C52 0.166(6) 0.087(5) 0.140(6) 0.012(4) -0.039(5) -0.020(5)
C53 0.176(6) 0.081(4) 0.142(6) 0.008(4) -0.062(5) -0.003(5)
C54 0.088(5) 0.086(5) 0.110(6) -0.003(4) -0.001(4) -0.020(4)
C55 0.089(4) 0.093(5) 0.090(5) -0.023(4) 0.009(4) -0.030(4)
C56 0.087(4) 0.092(5) 0.094(5) 0.003(4) -0.005(4) -0.026(4)
C57 0.120(6) 0.110(6) 0.082(5) -0.004(4) -0.007(4) -0.032(5)
C58 0.141(7) 0.129(7) 0.087(5) 0.012(5) -0.007(4) -0.053(6)
C59 0.108(5) 0.118(7) 0.085(5) -0.012(5) 0.012(4) -0.039(5)
C60 0.127(6) 0.086(5) 0.094(5) 0.020(4) -0.019(4) -0.026(5)
C61 0.135(7) 0.102(6) 0.166(8) 0.011(6) -0.010(6) -0.022(6)
C62 0.112(6) 0.124(6) 0.123(6) 0.023(5) -0.030(5) -0.053(5)
C63 0.176(9) 0.154(9) 0.128(7) 0.037(6) -0.040(6) -0.062(7)
C64 0.144(7) 0.138(7) 0.090(5) -0.001(5) -0.011(5) -0.059(6)
C65 0.200(11) 0.192(11) 0.129(8) 0.019(8) -0.049(8) -0.112(9)
C66 0.197(10) 0.170(11) 0.107(7) 0.036(8) -0.044(7) -0.092(9)
C67 0.114(6) 0.121(6) 0.100(6) -0.015(5) 0.009(5) -0.043(5)
C68 0.107(5) 0.071(4) 0.088(4) -0.007(4) -0.007(4) -0.027(4)
O4W 0.401(15) 0.263(11) 0.161(7) 0.032(7) -0.099(8) -0.172(11)

loop_
_atom_type_symbol
_atom_type_description
_atom_type_scat_dispersion_real
_atom_type_scat_dispersion_imag
_atom_type_scat_source
C C 0.0033 0.0016 'International Tables Vol C Tables 4.2.6.8 and 6.1.1.4'
H H 0.0000 0.0000 'International Tables Vol C Tables 4.2.6.8 and 6.1.1.4'
Cd Cd -0.8075 1.2024 'International Tables Vol C Tables 4.2.6.8 and 6.1.1.4'
N N 0.0061 0.0033 'International Tables Vol C Tables 4.2.6.8 and 6.1.1.4'
Ni Ni 0.3393 1.1124 'International Tables Vol C Tables 4.2.6.8 and 6.1.1.4'
O O 0.0106 0.0060 'International Tables Vol C Tables 4.2.6.8 and 6.1.1.4'

loop_
_geom_angle_atom_site_label_1
_geom_angle_atom_site_label_2
_geom_angle_atom_site_label_3
_geom_angle
_geom_angle_site_symmetry_1
_geom_angle_site_symmetry_3
O2W Cd1 O10 91.3(5) . 2_675
O2W Cd1 O10 92.8(4) . .
O10 Cd1 O10 69.6(4) 2_675 .
O2W Cd1 O3 93.2(4) . .
O10 Cd1 O3 147.7(2) 2_675 .
O10 Cd1 O3 142.0(3) . .
O2W Cd1 O4 95.2(3) . .
O10 Cd1 O4 91.4(3) 2_675 .
O10 Cd1 O4 159.6(3) . .
O3 Cd1 O4 56.3(2) . .
O2W Cd1 O1W 174.9(4) . .
O10 Cd1 O1W 89.8(5) 2_675 .
O10 Cd1 O1W 83.0(4) . .
O3 Cd1 O1W 88.5(4) . .
O4 Cd1 O1W 89.7(4) . .
O2W Cd1 O9 85.2(3) . .
O10 Cd1 O9 120.9(3) 2_675 .
O10 Cd1 O9 51.8(3) . .
O3 Cd1 O9 91.3(2) . .
O4 Cd1 O9 147.7(3) . .
O1W Cd1 O9 90.0(5) . .
O2W Cd1 C26 96.4(3) . .
O10 Cd1 C26 119.0(3) 2_675 .
O10 Cd1 C26 167.2(4) . .
O3 Cd1 C26 28.7(2) . .
O4 Cd1 C26 27.7(2) . .
O1W Cd1 C26 87.3(4) . .
O9 Cd1 C26 120.0(3) . .
O4W Cd2 O11 122.7(4) . 1_657
O4W Cd2 O6 140.0(3) . .
O11 Cd2 O6 89.2(3) 1_657 .
O4W Cd2 O3W 85.2(6) . .
O11 Cd2 O3W 123.9(5) 1_657 .
O6 Cd2 O3W 96.7(4) . .
O4W Cd2 O12 90.3(3) . 1_657
O11 Cd2 O12 51.7(3) 1_657 1_657
O6 Cd2 O12 129.7(3) . 1_657
O3W Cd2 O12 84.9(4) . 1_657
O4W Cd2 O5 89.0(3) . .
O11 Cd2 O5 137.3(3) 1_657 .
O6 Cd2 O5 52.1(3) . .
O3W Cd2 O5 82.8(4) . .
O12 Cd2 O5 167.6(3) 1_657 .
O4W Cd2 O11 81.9(4) . 2_765
O11 Cd2 O11 68.7(5) 1_657 2_765
O6 Cd2 O11 89.6(3) . 2_765
O3W Cd2 O11 165.8(6) . 2_765
O12 Cd2 O11 101.0(3) 1_657 2_765
O5 Cd2 O11 91.2(3) . 2_765
O4W Cd2 C66 109.1(4) . 1_657
O11 Cd2 C66 25.5(3) 1_657 1_657
O6 Cd2 C66 109.0(4) . 1_657
O3W Cd2 C66 104.4(5) . 1_657
O12 Cd2 C66 26.3(3) 1_657 1_657
O5 Cd2 C66 160.9(4) . 1_657
O11 Cd2 C66 85.5(3) 2_765 1_657
O4W Cd2 C33 115.2(4) . .
O11 Cd2 C33 112.9(4) 1_657 .
O6 Cd2 C33 25.3(3) . .
O3W Cd2 C33 90.2(3) . .
O12 Cd2 C33 153.5(4) 1_657 .
O5 Cd2 C33 26.7(3) . .
O11 Cd2 C33 90.0(3) 2_765 .
C66 Cd2 C33 134.3(4) 1_657 .
O2 Ni1 N2 94.5(2) . .
O2 Ni1 N1 179.4(2) . .
N2 Ni1 N1 84.9(2) . .
O2 Ni1 O1 86.28(18) . .
N2 Ni1 O1 178.7(2) . .
N1 Ni1 O1 94.4(2) . .
O7 Ni2 O8 85.2(2) . .
O7 Ni2 N4 175.9(2) . .
O8 Ni2 N4 95.5(2) . .
O7 Ni2 N3 94.1(2) . .
O8 Ni2 N3 172.6(2) . .
N4 Ni2 N3 85.7(3) . .
C1 O1 Ni1 129.4(4) . .
C19 O2 Ni1 130.1(4) . .
C26 O3 Cd1 91.0(5) . .
C26 O4 Cd1 89.4(5) . .
C33 O5 Cd2 93.4(7) . .
C33 O6 Cd2 97.3(8) . .
C41 O7 Ni2 127.8(5) . .
C56 O8 Ni2 127.1(5) . .
C34 O9 Cd1 88.0(7) . .
C34 O10 Cd1 147.3(7) . 2_675
C34 O10 Cd1 101.6(7) . .
Cd1 O10 Cd1 110.4(4) 2_675 .
C66 O11 Cd2 98.3(8) . 1_453
C66 O11 Cd2 121.3(9) . 2_765
Cd2 O11 Cd2 111.3(5) 1_453 2_765
C66 O12 Cd2 94.0(7) . 1_453
C7 N1 C8 118.5(6) . .
C7 N1 Ni1 126.2(5) . .
C8 N1 Ni1 115.3(4) . .
C68 N2 C13 119.8(5) . .
C68 N2 Ni1 125.9(5) . .
C13 N2 Ni1 114.2(4) . .
C40 N3 C48 120.0(7) . .
C40 N3 Ni2 127.7(6) . .
C48 N3 Ni2 112.2(5) . .
C54 N4 C53 121.2(6) . .
C54 N4 Ni2 123.0(5) . .
C53 N4 Ni2 115.5(5) . .
O1 C1 C2 120.4(5) . .
O1 C1 C6 119.2(6) . .
C2 C1 C6 120.3(6) . .
C1 C2 C7 124.3(6) . .
C1 C2 C3 118.4(6) . .
C7 C2 C3 117.3(6) . .
C4 C3 C2 121.9(7) . .
C4 C3 H3A 119.0 . .
C2 C3 H3A 119.0 . .
C5 C4 C3 115.7(7) . .
C5 C4 C31 125.0(7) . .
C3 C4 C31 119.2(8) . .
C6 C5 C4 127.0(7) . .
C6 C5 H5A 116.5 . .
C4 C5 H5A 116.5 . .
C5 C6 C1 116.5(7) . .
C5 C6 C27 120.8(7) . .
C1 C6 C27 122.7(6) . .
N1 C7 C2 125.1(6) . .
N1 C7 H7A 117.4 . .
C2 C7 H7A 117.4 . .
C13 C8 C9 122.7(7) . .
C13 C8 N1 111.0(6) . .
C9 C8 N1 125.9(6) . .
C10 C9 C8 115.8(7) . .
C10 C9 H9A 122.1 . .
C8 C9 H9A 122.1 . .
C11 C10 C9 122.1(8) . .
C11 C10 H10A 119.0 . .
C9 C10 H10A 119.0 . .
C10 C11 C12 122.9(7) . .
C10 C11 H11A 118.5 . .
C12 C11 H11A 118.5 . .
C11 C12 C13 113.7(7) . .
C11 C12 H12A 123.1 . .
C13 C12 H12A 123.1 . .
C8 C13 N2 114.1(5) . .
C8 C13 C12 122.6(7) . .
N2 C13 C12 123.2(6) . .
C19 C14 C15 122.3(7) . .
C19 C14 C68 123.0(6) . .
C15 C14 C68 114.7(6) . .
C16 C15 C14 119.1(7) . .
C16 C15 H15A 120.5 . .
C14 C15 H15A 120.5 . .
C15 C16 C17 118.6(6) . .
C15 C16 C24 119.9(7) . .
C17 C16 C24 121.4(7) . .
C18 C17 C16 121.5(7) . .
C18 C17 H17A 119.2 . .
C16 C17 H17A 119.2 . .
C17 C18 C19 120.0(6) . .
C17 C18 C20 118.1(6) . .
C19 C18 C20 121.6(6) . .
O2 C19 C14 120.4(6) . .
O2 C19 C18 121.4(5) . .
C14 C19 C18 118.1(6) . .
C21 C20 C22 108.2(8) . .
C21 C20 C18 110.8(7) . .
C22 C20 C18 110.6(6) . .
C21 C20 C23 115.0(7) . .
C22 C20 C23 106.4(7) . .
C18 C20 C23 105.7(7) . .
C20 C21 H21A 109.5 . .
C20 C21 H21B 109.5 . .
H21A C21 H21B 109.5 . .
C20 C21 H21C 109.5 . .
H21A C21 H21C 109.5 . .
H21B C21 H21C 109.5 . .
C20 C22 H22A 109.5 . .
C20 C22 H22B 109.5 . .
H22A C22 H22B 109.5 . .
C20 C22 H22C 109.5 . .
H22A C22 H22C 109.5 . .
H22B C22 H22C 109.5 . .
C20 C23 H23A 109.5 . .
C20 C23 H23B 109.5 . .
H23A C23 H23B 109.5 . .
C20 C23 H23C 109.5 . .
H23A C23 H23C 109.5 . .
H23B C23 H23C 109.5 . .
C25 C24 C16 127.4(7) . .
C25 C24 H24A 116.3 . .
C16 C24 H24A 116.3 . .
C24 C25 C26 125.2(8) . .
C24 C25 H25A 117.4 . .
C26 C25 H25A 117.4 . .
O4 C26 O3 122.9(8) . .
O4 C26 C25 119.3(8) . .
O3 C26 C25 117.8(9) . .
O4 C26 Cd1 62.9(4) . .
O3 C26 Cd1 60.3(4) . .
C25 C26 Cd1 174.5(7) . .
C6 C27 C30 110.9(7) . .
C6 C27 C29 114.3(7) . .
C30 C27 C29 111.0(7) . .
C6 C27 C28 107.4(7) . .
C30 C27 C28 109.4(7) . .
C29 C27 C28 103.4(8) . .
C27 C28 H28A 109.5 . .
C27 C28 H28B 109.5 . .
H28A C28 H28B 109.5 . .
C27 C28 H28C 109.5 . .
H28A C28 H28C 109.5 . .
H28B C28 H28C 109.5 . .
C27 C29 H29A 109.5 . .
C27 C29 H29B 109.5 . .
H29A C29 H29B 109.5 . .
C27 C29 H29C 109.5 . .
H29A C29 H29C 109.5 . .
H29B C29 H29C 109.5 . .
C27 C30 H30A 109.5 . .
C27 C30 H30B 109.5 . .
H30A C30 H30B 109.5 . .
C27 C30 H30C 109.5 . .
H30A C30 H30C 109.5 . .
H30B C30 H30C 109.5 . .
C32 C31 C4 126.1(9) . .
C32 C31 H31A 116.9 . .
C4 C31 H31A 116.9 . .
C31 C32 C33 123.7(11) . .
C31 C32 H32A 118.1 . .
C33 C32 H32A 118.1 . .
O6 C33 O5 117.1(12) . .
O6 C33 C32 123.4(13) . .
O5 C33 C32 119.3(11) . .
O6 C33 Cd2 57.3(7) . .
O5 C33 Cd2 59.8(6) . .
C32 C33 Cd2 175.2(9) . .
O10 C34 O9 118.5(9) . .
O10 C34 C35 119.6(11) . .
O9 C34 C35 121.8(12) . .
C36 C35 C34 126.4(11) . .
C36 C35 H35A 116.8 . .
C34 C35 H35A 116.8 . .
C35 C36 C37 128.3(10) . .
C35 C36 H36A 115.8 . .
C37 C36 H36A 115.8 . .
C38 C37 C43 118.3(7) . .
C38 C37 C36 119.5(9) . .
C43 C37 C36 122.1(10) . .
C37 C38 C39 121.7(8) . .
C37 C38 H38A 119.1 . .
C39 C38 H38A 119.1 . .
C38 C39 C41 120.3(8) . .
C38 C39 C40 115.9(8) . .
C41 C39 C40 123.8(7) . .
N3 C40 C39 123.4(8) . .
N3 C40 H40A 118.3 . .
C39 C40 H40A 118.3 . .
O7 C41 C39 123.0(7) . .
O7 C41 C42 117.2(7) . .
C39 C41 C42 119.7(7) . .
C43 C42 C41 115.8(7) . .
C43 C42 C44 122.2(7) . .
C41 C42 C44 121.9(6) . .
C37 C43 C42 124.1(8) . .
C37 C43 H43A 118.0 . .
C42 C43 H43A 118.0 . .
C42 C44 C45 113.2(7) . .
C42 C44 C47 110.3(7) . .
C45 C44 C47 106.9(7) . .
C42 C44 C46 110.3(7) . .
C45 C44 C46 106.2(7) . .
C47 C44 C46 109.8(7) . .
C44 C45 H45A 109.5 . .
C44 C45 H45B 109.5 . .
H45A C45 H45B 109.5 . .
C44 C45 H45C 109.5 . .
H45A C45 H45C 109.5 . .
H45B C45 H45C 109.5 . .
C44 C46 H46A 109.5 . .
C44 C46 H46B 109.5 . .
H46A C46 H46B 109.5 . .
C44 C46 H46C 109.5 . .
H46A C46 H46C 109.5 . .
H46B C46 H46C 109.5 . .
C44 C47 H47A 109.5 . .
C44 C47 H47B 109.5 . .
H47A C47 H47B 109.5 . .
C44 C47 H47C 109.5 . .
H47A C47 H47C 109.5 . .
H47B C47 H47C 109.5 . .
C53 C48 C49 124.9(9) . .
C53 C48 N3 113.4(7) . .
C49 C48 N3 121.6(7) . .
C48 C49 C50 111.9(8) . .
C48 C49 H49A 124.1 . .
C50 C49 H49A 124.1 . .
C51 C50 C49 127.1(9) . .
C51 C50 H50A 116.5 . .
C49 C50 H50A 116.5 . .
C50 C51 C52 115.8(9) . .
C50 C51 H51A 122.1 . .
C52 C51 H51A 122.1 . .
C53 C52 C51 121.6(8) . .
C53 C52 H52A 119.2 . .
C51 C52 H52A 119.2 . .
C48 C53 C52 118.7(8) . .
C48 C53 N4 113.0(7) . .
C52 C53 N4 128.4(7) . .
N4 C54 C55 127.8(7) . .
N4 C54 H54A 116.1 . .
C55 C54 H54A 116.1 . .
C67 C55 C56 121.6(8) . .
C67 C55 C54 117.8(7) . .
C56 C55 C54 120.6(6) . .
O8 C56 C55 123.3(7) . .
O8 C56 C57 117.7(6) . .
C55 C56 C57 119.0(6) . .
C58 C57 C56 116.0(7) . .
C58 C57 C60 121.8(7) . .
C56 C57 C60 122.2(6) . .
C57 C58 C59 125.7(8) . .
C57 C58 H58A 117.1 . .
C59 C58 H58A 117.1 . .
C67 C59 C58 116.0(7) . .
C67 C59 C64 119.9(8) . .
C58 C59 C64 124.0(9) . .
C57 C60 C62 109.2(6) . .
C57 C60 C63 112.7(6) . .
C62 C60 C63 106.4(7) . .
C57 C60 C61 110.0(7) . .
C62 C60 C61 109.3(7) . .
C63 C60 C61 109.1(7) . .
C60 C61 H61A 109.5 . .
C60 C61 H61B 109.5 . .
H61A C61 H61B 109.5 . .
C60 C61 H61C 109.5 . .
H61A C61 H61C 109.5 . .
H61B C61 H61C 109.5 . .
C60 C62 H62A 109.5 . .
C60 C62 H62B 109.5 . .
H62A C62 H62B 109.5 . .
C60 C62 H62C 109.5 . .
H62A C62 H62C 109.5 . .
H62B C62 H62C 109.5 . .
C60 C63 H63A 109.5 . .
C60 C63 H63B 109.5 . .
H63A C63 H63B 109.5 . .
C60 C63 H63C 109.5 . .
H63A C63 H63C 109.5 . .
H63B C63 H63C 109.5 . .
C65 C64 C59 129.1(10) . .
C65 C64 H64A 115.4 . .
C59 C64 H64A 115.4 . .
C64 C65 C66 128.9(11) . .
C64 C65 H65A 115.5 . .
C66 C65 H65A 115.5 . .
O11 C66 O12 115.6(11) . .
O11 C66 C65 125.7(12) . .
O12 C66 C65 118.7(11) . .
O11 C66 Cd2 56.2(6) . 1_453
O12 C66 Cd2 59.7(6) . 1_453
C65 C66 Cd2 174.6(8) . 1_453
C55 C67 C59 121.2(8) . .
C55 C67 H67A 119.4 . .
C59 C67 H67A 119.4 . .
N2 C68 C14 125.7(6) . .
N2 C68 H68A 117.1 . .
C14 C68 H68A 117.1 . .

loop_
_geom_bond_atom_site_label_1
_geom_bond_atom_site_label_2
_geom_bond_distance
_geom_bond_site_symmetry_2
Cd1 O2W 2.248(13) .
Cd1 O10 2.234(10) 2_675
Cd1 O10 2.281(7) .
Cd1 O3 2.292(6) .
Cd1 O4 2.349(6) .
Cd1 O1W 2.403(16) .
Cd1 O9 2.546(7) .
Cd1 C26 2.639(8) .
Cd2 O4W 2.181(8) .
Cd2 O11 2.286(8) 1_657
Cd2 O6 2.316(9) .
Cd2 O3W 2.360(13) .
Cd2 O12 2.355(7) 1_657
Cd2 O5 2.364(7) .
Cd2 O11 2.582(11) 2_765
Cd2 C66 2.722(11) 1_657
Cd2 C33 2.730(11) .
Ni1 O2 1.837(4) .
Ni1 N2 1.842(5) .
Ni1 N1 1.843(5) .
Ni1 O1 1.853(4) .
Ni2 O7 1.831(4) .
Ni2 O8 1.839(5) .
Ni2 N4 1.850(5) .
Ni2 N3 1.868(6) .
O1 C1 1.318(7) .
O2 C19 1.333(7) .
O3 C26 1.268(9) .
O4 C26 1.226(10) .
O5 C33 1.230(12) .
O6 C33 1.178(12) .
O7 C41 1.309(8) .
O8 C56 1.336(7) .
O9 C34 1.247(12) .
O10 C34 1.222(12) .
O10 Cd1 2.234(10) 2_675
O11 C66 1.184(11) .
O11 Cd2 2.286(8) 1_453
O11 Cd2 2.582(11) 2_765
O12 C66 1.208(12) .
O12 Cd2 2.355(7) 1_453
N1 C7 1.280(8) .
N1 C8 1.469(8) .
N2 C68 1.278(8) .
N2 C13 1.459(8) .
N3 C40 1.270(8) .
N3 C48 1.498(10) .
N4 C54 1.313(8) .
N4 C53 1.441(9) .
C1 C2 1.391(9) .
C1 C6 1.444(8) .
C2 C7 1.425(8) .
C2 C3 1.431(9) .
C3 C4 1.396(9) .
C3 H3A 0.9300 .
C4 C5 1.378(10) .
C4 C31 1.485(10) .
C5 C6 1.352(10) .
C5 H5A 0.9300 .
C6 C27 1.508(10) .
C7 H7A 0.9300 .
C8 C13 1.363(7) .
C8 C9 1.422(7) .
C9 C10 1.415(7) .
C9 H9A 0.9300 .
C10 C11 1.395(8) .
C10 H10A 0.9300 .
C11 C12 1.427(7) .
C11 H11A 0.9300 .
C12 C13 1.462(7) .
C12 H12A 0.9300 .
C14 C19 1.384(8) .
C14 C15 1.406(9) .
C14 C68 1.457(9) .
C15 C16 1.381(10) .
C15 H15A 0.9300 .
C16 C17 1.414(9) .
C16 C24 1.488(9) .
C17 C18 1.376(9) .
C17 H17A 0.9300 .
C18 C19 1.398(9) .
C18 C20 1.564(9) .
C20 C21 1.519(12) .
C20 C22 1.527(10) .
C20 C23 1.587(11) .
C21 H21A 0.9600 .
C21 H21B 0.9600 .
C21 H21C 0.9600 .
C22 H22A 0.9600 .
C22 H22B 0.9600 .
C22 H22C 0.9600 .
C23 H23A 0.9600 .
C23 H23B 0.9600 .
C23 H23C 0.9600 .
C24 C25 1.269(10) .
C24 H24A 0.9300 .
C25 C26 1.507(10) .
C25 H25A 0.9300 .
C27 C30 1.520(11) .
C27 C29 1.531(9) .
C27 C28 1.620(12) .
C28 H28A 0.9600 .
C28 H28B 0.9600 .
C28 H28C 0.9600 .
C29 H29A 0.9600 .
C29 H29B 0.9600 .
C29 H29C 0.9600 .
C30 H30A 0.9600 .
C30 H30B 0.9600 .
C30 H30C 0.9600 .
C31 C32 1.279(10) .
C31 H31A 0.9300 .
C32 C33 1.469(13) .
C32 H32A 0.9300 .
C34 C35 1.434(12) .
C35 C36 1.307(12) .
C35 H35A 0.9300 .
C36 C37 1.485(12) .
C36 H36A 0.9300 .
C37 C38 1.383(11) .
C37 C43 1.393(11) .
C38 C39 1.387(10) .
C38 H38A 0.9300 .
C39 C41 1.394(10) .
C39 C40 1.414(10) .
C40 H40A 0.9300 .
C41 C42 1.476(10) .
C42 C43 1.391(9) .
C42 C44 1.520(11) .
C43 H43A 0.9300 .
C44 C45 1.540(10) .
C44 C47 1.546(11) .
C44 C46 1.554(10) .
C45 H45A 0.9600 .
C45 H45B 0.9600 .
C45 H45C 0.9600 .
C46 H46A 0.9600 .
C46 H46B 0.9600 .
C46 H46C 0.9600 .
C47 H47A 0.9600 .
C47 H47B 0.9600 .
C47 H47C 0.9600 .
C48 C53 1.370(8) .
C48 C49 1.409(8) .
C49 C50 1.412(8) .
C49 H49A 0.9300 .
C50 C51 1.381(8) .
C50 H50A 0.9300 .
C51 C52 1.396(8) .
C51 H51A 0.9300 .
C52 C53 1.388(7) .
C52 H52A 0.9300 .
C54 C55 1.411(10) .
C54 H54A 0.9300 .
C55 C67 1.369(9) .
C55 C56 1.406(9) .
C56 C57 1.439(10) .
C57 C58 1.372(9) .
C57 C60 1.527(10) .
C58 C59 1.411(10) .
C58 H58A 0.9300 .
C59 C67 1.393(11) .
C59 C64 1.430(10) .
C60 C62 1.538(10) .
C60 C63 1.535(10) .
C60 C61 1.551(11) .
C61 H61A 0.9600 .
C61 H61B 0.9600 .
C61 H61C 0.9600 .
C62 H62A 0.9600 .
C62 H62B 0.9600 .
C62 H62C 0.9600 .
C63 H63A 0.9600 .
C63 H63B 0.9600 .
C63 H63C 0.9600 .
C64 C65 1.206(11) .
C64 H64A 0.9300 .
C65 C66 1.511(13) .
C65 H65A 0.9300 .
C66 Cd2 2.722(11) 1_453
C67 H67A 0.9300 .
C68 H68A 0.9300 .

loop_
_geom_torsion_atom_site_label_1
_geom_torsion_atom_site_label_2
_geom_torsion_atom_site_label_3
_geom_torsion_atom_site_label_4
_geom_torsion
_geom_torsion_site_symmetry_1
_geom_torsion_site_symmetry_4
O2 Ni1 O1 C1 175.2(5) . .
N2 Ni1 O1 C1 49(10) . .
N1 Ni1 O1 C1 -4.7(5) . .
N2 Ni1 O2 C19 6.7(6) . .
N1 Ni1 O2 C19 1(23) . .
O1 Ni1 O2 C19 -172.3(6) . .
O2W Cd1 O3 C26 -97.6(7) . .
O10 Cd1 O3 C26 -0.1(10) 2_675 .
O10 Cd1 O3 C26 163.8(7) . .
O4 Cd1 O3 C26 -3.5(6) . .
O1W Cd1 O3 C26 87.1(7) . .
O9 Cd1 O3 C26 177.1(6) . .
O2W Cd1 O4 C26 93.9(8) . .
O10 Cd1 O4 C26 -174.6(8) 2_675 .
O10 Cd1 O4 C26 -153.6(10) . .
O3 Cd1 O4 C26 3.6(6) . .
O1W Cd1 O4 C26 -84.8(9) . .
O9 Cd1 O4 C26 4.8(11) . .
O4W Cd2 O5 C33 -169.6(8) . .
O11 Cd2 O5 C33 -28.6(11) 1_657 .
O6 Cd2 O5 C33 0.8(8) . .
O3W Cd2 O5 C33 105.2(9) . .
O12 Cd2 O5 C33 103.7(17) 1_657 .
O11 Cd2 O5 C33 -87.7(8) 2_765 .
C66 Cd2 O5 C33 -8.3(15) 1_657 .
O4W Cd2 O6 C33 14.2(11) . .
O11 Cd2 O6 C33 159.6(9) 1_657 .
O3W Cd2 O6 C33 -76.3(10) . .
O12 Cd2 O6 C33 -165.1(8) 1_657 .
O5 Cd2 O6 C33 -0.9(8) . .
O11 Cd2 O6 C33 90.9(9) 2_765 .
C66 Cd2 O6 C33 176.0(8) 1_657 .
O8 Ni2 O7 C41 -176.0(6) . .
N4 Ni2 O7 C41 84(3) . .
N3 Ni2 O7 C41 -3.4(6) . .
O7 Ni2 O8 C56 -165.5(5) . .
N4 Ni2 O8 C56 10.4(5) . .
N3 Ni2 O8 C56 109.0(19) . .
O2W Cd1 O9 C34 98.4(9) . .
O10 Cd1 O9 C34 9.8(9) 2_675 .
O10 Cd1 O9 C34 1.1(9) . .
O3 Cd1 O9 C34 -168.5(8) . .
O4 Cd1 O9 C34 -169.5(8) . .
O1W Cd1 O9 C34 -80.0(9) . .
C26 Cd1 O9 C34 -166.9(8) . .
O2W Cd1 O10 C34 -82.8(11) . .
O10 Cd1 O10 C34 -173.2(14) 2_675 .
O3 Cd1 O10 C34 15.9(14) . .
O4 Cd1 O10 C34 164.3(10) . .
O1W Cd1 O10 C34 94.5(12) . .
O9 Cd1 O10 C34 -1.1(9) . .
C26 Cd1 O10 C34 53(2) . .
O2W Cd1 O10 Cd1 90.4(6) . 2_675
O10 Cd1 O10 Cd1 0.000(1) 2_675 2_675
O3 Cd1 O10 Cd1 -170.9(3) . 2_675
O4 Cd1 O10 Cd1 -22.5(14) . 2_675
O1W Cd1 O10 Cd1 -92.4(6) . 2_675
O9 Cd1 O10 Cd1 172.0(7) . 2_675
C26 Cd1 O10 Cd1 -133.8(13) . 2_675
O2 Ni1 N1 C7 -168(72) . .
N2 Ni1 N1 C7 -174.0(6) . .
O1 Ni1 N1 C7 5.0(6) . .
O2 Ni1 N1 C8 13(23) . .
N2 Ni1 N1 C8 6.6(5) . .
O1 Ni1 N1 C8 -174.5(5) . .
O2 Ni1 N2 C68 -6.1(6) . .
N1 Ni1 N2 C68 173.8(6) . .
O1 Ni1 N2 C68 120(9) . .
O2 Ni1 N2 C13 176.7(6) . .
N1 Ni1 N2 C13 -3.4(6) . .
O1 Ni1 N2 C13 -57(10) . .
O7 Ni2 N3 C40 1.6(7) . .
O8 Ni2 N3 C40 87(2) . .
N4 Ni2 N3 C40 -174.3(7) . .
O7 Ni2 N3 C48 179.6(6) . .
O8 Ni2 N3 C48 -95.4(19) . .
N4 Ni2 N3 C48 3.7(6) . .
O7 Ni2 N4 C54 83(3) . .
O8 Ni2 N4 C54 -17.1(6) . .
N3 Ni2 N4 C54 170.3(6) . .
O7 Ni2 N4 C53 -91(3) . .
O8 Ni2 N4 C53 168.7(6) . .
N3 Ni2 N4 C53 -3.9(6) . .
Ni1 O1 C1 C2 2.6(9) . .
Ni1 O1 C1 C6 179.6(4) . .
O1 C1 C2 C7 0.9(10) . .
C6 C1 C2 C7 -176.1(6) . .
O1 C1 C2 C3 -178.9(6) . .
C6 C1 C2 C3 4.1(9) . .
C1 C2 C3 C4 -0.6(10) . .
C7 C2 C3 C4 179.6(6) . .
C2 C3 C4 C5 -1.8(11) . .
C2 C3 C4 C31 176.6(6) . .
C3 C4 C5 C6 0.7(13) . .
C31 C4 C5 C6 -177.6(8) . .
C4 C5 C6 C1 2.6(12) . .
C4 C5 C6 C27 -179.0(8) . .
O1 C1 C6 C5 177.9(6) . .
C2 C1 C6 C5 -5.1(10) . .
O1 C1 C6 C27 -0.4(10) . .
C2 C1 C6 C27 176.7(7) . .
C8 N1 C7 C2 176.0(7) . .
Ni1 N1 C7 C2 -3.4(10) . .
C1 C2 C7 N1 -0.4(11) . .
C3 C2 C7 N1 179.4(6) . .
C7 N1 C8 C13 172.0(8) . .
Ni1 N1 C8 C13 -8.5(10) . .
C7 N1 C8 C9 -0.6(12) . .
Ni1 N1 C8 C9 178.9(7) . .
C13 C8 C9 C10 4.5(12) . .
N1 C8 C9 C10 176.3(9) . .
C8 C9 C10 C11 -1.2(12) . .
C9 C10 C11 C12 -0.3(17) . .
C10 C11 C12 C13 -1.2(15) . .
C9 C8 C13 N2 178.5(8) . .
N1 C8 C13 N2 5.7(12) . .
C9 C8 C13 C12 -6.3(16) . .
N1 C8 C13 C12 -179.2(8) . .
C68 N2 C13 C8 -178.0(8) . .
Ni1 N2 C13 C8 -0.7(11) . .
C68 N2 C13 C12 6.8(13) . .
Ni1 N2 C13 C12 -175.8(7) . .
C11 C12 C13 C8 4.4(14) . .
C11 C12 C13 N2 179.1(9) . .
C19 C14 C15 C16 0.9(11) . .
C68 C14 C15 C16 -178.7(6) . .
C14 C15 C16 C17 0.2(11) . .
C14 C15 C16 C24 179.6(7) . .
C15 C16 C17 C18 2.2(12) . .
C24 C16 C17 C18 -177.2(7) . .
C16 C17 C18 C19 -5.6(12) . .
C16 C17 C18 C20 179.7(7) . .
Ni1 O2 C19 C14 -3.2(9) . .
Ni1 O2 C19 C18 178.7(5) . .
C15 C14 C19 O2 177.7(6) . .
C68 C14 C19 O2 -2.8(10) . .
C15 C14 C19 C18 -4.2(10) . .
C68 C14 C19 C18 175.3(6) . .
C17 C18 C19 O2 -175.4(6) . .
C20 C18 C19 O2 -0.9(11) . .
C17 C18 C19 C14 6.4(11) . .
C20 C18 C19 C14 -179.0(7) . .
C17 C18 C20 C21 113.7(8) . .
C19 C18 C20 C21 -61.0(10) . .
C17 C18 C20 C22 -6.4(11) . .
C19 C18 C20 C22 178.9(8) . .
C17 C18 C20 C23 -121.2(8) . .
C19 C18 C20 C23 64.1(9) . .
C15 C16 C24 C25 173.0(9) . .
C17 C16 C24 C25 -7.6(14) . .
C16 C24 C25 C26 178.3(8) . .
Cd1 O4 C26 O3 -6.5(11) . .
Cd1 O4 C26 C25 174.2(8) . .
Cd1 O3 C26 O4 6.6(12) . .
Cd1 O3 C26 C25 -174.0(8) . .
C24 C25 C26 O4 179.2(11) . .
C24 C25 C26 O3 -0.2(16) . .
C24 C25 C26 Cd1 -69(7) . .
O2W Cd1 C26 O4 -88.9(8) . .
O10 Cd1 C26 O4 6.2(9) 2_675 .
O10 Cd1 C26 O4 135.6(15) . .
O3 Cd1 C26 O4 -173.8(11) . .
O1W Cd1 C26 O4 94.4(9) . .
O9 Cd1 C26 O4 -177.1(7) . .
O2W Cd1 C26 O3 84.8(7) . .
O10 Cd1 C26 O3 179.9(6) 2_675 .
O10 Cd1 C26 O3 -50.7(18) . .
O4 Cd1 C26 O3 173.8(11) . .
O1W Cd1 C26 O3 -91.8(8) . .
O9 Cd1 C26 O3 -3.3(7) . .
O2W Cd1 C26 C25 157(7) . .
O10 Cd1 C26 C25 -108(7) 2_675 .
O10 Cd1 C26 C25 21(8) . .
O3 Cd1 C26 C25 72(7) . .
O4 Cd1 C26 C25 -114(7) . .
O1W Cd1 C26 C25 -20(7) . .
O9 Cd1 C26 C25 69(7) . .
C5 C6 C27 C30 128.8(8) . .
C1 C6 C27 C30 -53.0(9) . .
C5 C6 C27 C29 2.4(12) . .
C1 C6 C27 C29 -179.3(8) . .
C5 C6 C27 C28 -111.7(8) . .
C1 C6 C27 C28 66.5(10) . .
C5 C4 C31 C32 -1.8(14) . .
C3 C4 C31 C32 179.9(8) . .
C4 C31 C32 C33 -178.0(9) . .
Cd2 O6 C33 O5 1.5(14) . .
Cd2 O6 C33 C32 -174.4(10) . .
Cd2 O5 C33 O6 -1.4(13) . .
Cd2 O5 C33 C32 174.6(9) . .
C31 C32 C33 O6 172.2(11) . .
C31 C32 C33 O5 -3.5(18) . .
C31 C32 C33 Cd2 75(11) . .
O4W Cd2 C33 O6 -170.0(8) . .
O11 Cd2 C33 O6 -22.2(10) 1_657 .
O3W Cd2 C33 O6 105.3(10) . .
O12 Cd2 C33 O6 26.3(13) 1_657 .
O5 Cd2 C33 O6 178.5(14) . .
O11 Cd2 C33 O6 -89.0(9) 2_765 .
C66 Cd2 C33 O6 -5.3(11) 1_657 .
O4W Cd2 C33 O5 11.5(9) . .
O11 Cd2 C33 O5 159.3(8) 1_657 .
O6 Cd2 C33 O5 -178.5(14) . .
O3W Cd2 C33 O5 -73.2(9) . .
O12 Cd2 C33 O5 -152.2(8) 1_657 .
O11 Cd2 C33 O5 92.5(8) 2_765 .
C66 Cd2 C33 O5 176.2(7) 1_657 .
O4W Cd2 C33 C32 -69(11) . .
O11 Cd2 C33 C32 78(11) 1_657 .
O6 Cd2 C33 C32 101(11) . .
O3W Cd2 C33 C32 -154(11) . .
O12 Cd2 C33 C32 127(11) 1_657 .
O5 Cd2 C33 C32 -81(11) . .
O11 Cd2 C33 C32 12(11) 2_765 .
C66 Cd2 C33 C32 95(11) 1_657 .
Cd1 O10 C34 O9 -166.0(12) 2_675 .
Cd1 O10 C34 O9 2.0(17) . .
Cd1 O10 C34 C35 12(3) 2_675 .
Cd1 O10 C34 C35 179.7(11) . .
Cd1 O9 C34 O10 -1.8(15) . .
Cd1 O9 C34 C35 -179.4(13) . .
O10 C34 C35 C36 -179.8(14) . .
O9 C34 C35 C36 -2(2) . .
C34 C35 C36 C37 -174.4(11) . .
C35 C36 C37 C38 -178.7(11) . .
C35 C36 C37 C43 -0.9(17) . .
C43 C37 C38 C39 0.3(13) . .
C36 C37 C38 C39 178.2(8) . .
C37 C38 C39 C41 0.9(12) . .
C37 C38 C39 C40 -178.9(8) . .
C48 N3 C40 C39 -179.0(7) . .
Ni2 N3 C40 C39 -1.1(11) . .
C38 C39 C40 N3 -178.5(7) . .
C41 C39 C40 N3 1.7(12) . .
Ni2 O7 C41 C39 4.9(10) . .
Ni2 O7 C41 C42 -177.5(5) . .
C38 C39 C41 O7 176.6(7) . .
C40 C39 C41 O7 -3.6(12) . .
C38 C39 C41 C42 -1.0(11) . .
C40 C39 C41 C42 178.8(7) . .
O7 C41 C42 C43 -177.8(6) . .
C39 C41 C42 C43 0.0(10) . .
O7 C41 C42 C44 5.5(11) . .
C39 C41 C42 C44 -176.8(7) . .
C38 C37 C43 C42 -1.5(13) . .
C36 C37 C43 C42 -179.3(8) . .
C41 C42 C43 C37 1.3(12) . .
C44 C42 C43 C37 178.0(8) . .
C43 C42 C44 C45 -1.1(12) . .
C41 C42 C44 C45 175.4(7) . .
C43 C42 C44 C47 118.6(8) . .
C41 C42 C44 C47 -64.8(9) . .
C43 C42 C44 C46 -119.9(8) . .
C41 C42 C44 C46 56.6(10) . .
C40 N3 C48 C53 175.3(8) . .
Ni2 N3 C48 C53 -2.9(11) . .
C40 N3 C48 C49 -7.1(13) . .
Ni2 N3 C48 C49 174.7(7) . .
C53 C48 C49 C50 -1.5(13) . .
N3 C48 C49 C50 -178.8(9) . .
C48 C49 C50 C51 0.2(13) . .
C49 C50 C51 C52 0.2(17) . .
C50 C51 C52 C53 0.6(16) . .
C49 C48 C53 C52 2.3(16) . .
N3 C48 C53 C52 179.9(9) . .
C49 C48 C53 N4 -177.6(9) . .
N3 C48 C53 N4 -0.1(13) . .
C51 C52 C53 C48 -1.8(16) . .
C51 C52 C53 N4 178.2(10) . .
C54 N4 C53 C48 -171.2(8) . .
Ni2 N4 C53 C48 3.2(11) . .
C54 N4 C53 C52 8.9(15) . .
Ni2 N4 C53 C52 -176.8(9) . .
C53 N4 C54 C55 -171.8(8) . .
Ni2 N4 C54 C55 14.3(10) . .
N4 C54 C55 C67 -179.8(6) . .
N4 C54 C55 C56 1.0(11) . .
Ni2 O8 C56 C55 0.6(9) . .
Ni2 O8 C56 C57 -179.4(5) . .
C67 C55 C56 O8 171.9(6) . .
C54 C55 C56 O8 -9.0(10) . .
C67 C55 C56 C57 -8.1(10) . .
C54 C55 C56 C57 171.1(6) . .
O8 C56 C57 C58 -173.4(6) . .
C55 C56 C57 C58 6.5(10) . .
O8 C56 C57 C60 8.7(10) . .
C55 C56 C57 C60 -171.4(6) . .
C56 C57 C58 C59 -0.9(12) . .
C60 C57 C58 C59 177.0(7) . .
C57 C58 C59 C67 -3.4(12) . .
C57 C58 C59 C64 174.1(8) . .
C58 C57 C60 C62 -123.2(8) . .
C56 C57 C60 C62 54.6(9) . .
C58 C57 C60 C63 -5.1(11) . .
C56 C57 C60 C63 172.7(7) . .
C58 C57 C60 C61 116.9(8) . .
C56 C57 C60 C61 -65.3(9) . .
C67 C59 C64 C65 -175.0(11) . .
C58 C59 C64 C65 7.7(16) . .
C59 C64 C65 C66 175.5(9) . .
Cd2 O11 C66 O12 6.3(15) 1_453 .
Cd2 O11 C66 O12 -114.8(12) 2_765 .
Cd2 O11 C66 C65 -173.8(11) 1_453 .
Cd2 O11 C66 C65 65.0(18) 2_765 .
Cd2 O11 C66 Cd2 -121.2(11) 2_765 1_453
Cd2 O12 C66 O11 -6.1(15) 1_453 .
Cd2 O12 C66 C65 174.0(10) 1_453 .
C64 C65 C66 O11 -164.5(14) . .
C64 C65 C66 O12 15(2) . .
C64 C65 C66 Cd2 87(10) . 1_453
C56 C55 C67 C59 3.7(11) . .
C54 C55 C67 C59 -175.5(7) . .
C58 C59 C67 C55 2.0(11) . .
C64 C59 C67 C55 -175.6(7) . .
C13 N2 C68 C14 179.7(7) . .
Ni1 N2 C68 C14 2.7(10) . .
C19 C14 C68 N2 3.1(11) . .
C15 C14 C68 N2 -177.4(7) . .

loop_
_platon_squeeze_void_nr
_platon_squeeze_void_average_x
_platon_squeeze_void_average_y
_platon_squeeze_void_average_z
_platon_squeeze_void_volume
_platon_squeeze_void_count_electrons
_platon_squeeze_void_content
1 0.000 -0.003 0.000 2393 236 ' '
